data_2216245
loop_
_publ_author_name
'Li-Ping Han'
'Bin Li'
'Jun Ying'

_publ_section_title
;(4,4'-Dimethyl-2,2'-bipyridine-\k^2^<i>N</i>,<i>N</i>')bis[2-(2-pyridyl)phenyl-\k^2^<i>N</i>,<i>C</i>^1^]iridium(III)
 hexafluoridophosphate
;
_journal_coeditor_code BG2132
_journal_issue 12
_journal_name_full 'Acta Crystallographica Section E'
_journal_page_first m3133
_journal_page_last m3133
_journal_paper_doi 10.1107/S1600536807059314
_journal_volume 63
_journal_year 2007
_chemical_formula_iupac '[Ir (C11 H8 N)2 (C12 H12 N2)] P F6'
_chemical_formula_moiety 'C34 H28 Ir N4, F6 P '
_chemical_formula_sum 'C34 H28 F6 Ir N4 P'
_chemical_formula_weight 829.77
_chemical_name_systematic
;
(4,4'-Dimethyl-2,2'-bipyridine-\k^2^N,N')bis[2-(2-pyridyl)phenyl-
\k^2^N,C]iridium(III) hexafluoridophosphate
;
_space_group_IT_number 19
_symmetry_cell_setting orthorhombic
_symmetry_space_group_name_Hall 'P 2ac 2ab'
_symmetry_space_group_name_H-M 'P 21 21 21'
_atom_sites_solution_hydrogens geom
_atom_sites_solution_primary direct
_atom_sites_solution_secondary difmap
_audit_creation_method SHELXL-97
_cell_angle_alpha 90.00
_cell_angle_beta 90.00
_cell_angle_gamma 90.00
_cell_formula_units_Z 4
_cell_length_a 12.5020(9)
_cell_length_b 13.0490(9)
_cell_length_c 19.1980(13)
_cell_measurement_reflns_used 5760
_cell_measurement_temperature 293(2)
_cell_measurement_theta_max 26.0
_cell_measurement_theta_min 1.9
_cell_volume 3131.9(4)
_computing_cell_refinement 'SAINT (Bruker, 1999)'
_computing_data_collection 'SMART (Bruker, 1997)'
_computing_data_reduction 'SAINT (Bruker, 1999)'
_computing_molecular_graphics 'SHELXTL-Plus (Sheldrick, 1990)'
_computing_publication_material 'SHELXL97 (Sheldrick, 1997)'
_computing_structure_refinement 'SHELXL97 (Sheldrick, 1997)'
_computing_structure_solution 'SHELXS97 (Sheldrick, 1997)'
_diffrn_ambient_temperature 293(2)
_diffrn_measured_fraction_theta_full 1.000
_diffrn_measured_fraction_theta_max 1.000
_diffrn_measurement_device_type 'Bruker APEX CCD area-detector'
_diffrn_measurement_method '\w scans'
_diffrn_radiation_monochromator graphite
_diffrn_radiation_source 'fine-focus sealed tube'
_diffrn_radiation_type MoK\a
_diffrn_radiation_wavelength 0.71069
_diffrn_reflns_av_R_equivalents 0.0906
_diffrn_reflns_av_sigmaI/netI 0.0678
_diffrn_reflns_limit_h_max 11
_diffrn_reflns_limit_h_min -15
_diffrn_reflns_limit_k_max 15
_diffrn_reflns_limit_k_min -16
_diffrn_reflns_limit_l_max 23
_diffrn_reflns_limit_l_min -23
_diffrn_reflns_number 17622
_diffrn_reflns_theta_full 25.00
_diffrn_reflns_theta_max 26.02
_diffrn_reflns_theta_min 1.89
_exptl_absorpt_coefficient_mu 4.381
_exptl_absorpt_correction_T_max 0.33
_exptl_absorpt_correction_T_min 0.23
_exptl_absorpt_correction_type multi-scan
_exptl_absorpt_process_details '(SADABS; Sheldrick, 1996)'
_exptl_crystal_colour Orange
_exptl_crystal_density_diffrn 1.760
_exptl_crystal_density_method 'not measured'
_exptl_crystal_description Block
_exptl_crystal_F_000 1624
_exptl_crystal_size_max 0.40
_exptl_crystal_size_mid 0.30
_exptl_crystal_size_min 0.25
_refine_diff_density_max 1.232
_refine_diff_density_min -0.764
_refine_ls_abs_structure_details 'Flack (1983), 2663 Friedel pairs'
_refine_ls_abs_structure_Flack -0.024(6)
_refine_ls_extinction_method none
_refine_ls_goodness_of_fit_ref 1.004
_refine_ls_hydrogen_treatment constr
_refine_ls_matrix_type full
_refine_ls_number_parameters 415
_refine_ls_number_reflns 6124
_refine_ls_number_restraints 2
_refine_ls_restrained_S_all 1.010
_refine_ls_R_factor_all 0.0299
_refine_ls_R_factor_gt 0.0277
_refine_ls_shift/su_max 0.002
_refine_ls_shift/su_mean 0.000
_refine_ls_structure_factor_coef Fsqd
_refine_ls_weighting_details 'calc w=1/[\s^2^(Fo^2^)+(0.0242P)^2^] where P=(Fo^2^+2Fc^2^)/3'
_refine_ls_weighting_scheme calc
_refine_ls_wR_factor_gt 0.0665
_refine_ls_wR_factor_ref 0.0672
_reflns_number_gt 5760
_reflns_number_total 6124
_reflns_threshold_expression I>2\s(I)
_cod_data_source_file bg2132.cif
_cod_data_source_block I
_cod_depositor_comments
;
The following automatic conversions were performed:
'_symmetry_cell_setting' value 'Orthorhombic' changed to 'orthorhombic'
according to '/home/saulius/struct/CIF-dictionaries/cif_core.dic'
dictionary named 'cif_core.dic' version 2.4.1 from 2010-06-29.

Automatic conversion script
Id: cif_fix_enum 1527 2010-12-29 10:47:43Z saulius 

The following automatic conversions were performed:

'_symmetry_cell_setting' value 'Orthorhombic' changed to
'orthorhombic' according to
/home/saulius/struct/CIF-dictionaries/cif_core.dic dictionary named
'cif_core.dic' version 2.4.1 from 2010-06-29.

Automatic conversion script
Id: cif_fix_values 1715 2011-07-08 13:25:40Z adriana 
;
_cod_database_code 2216245
_cod_database_fobs_code 2216245

loop_
_symmetry_equiv_pos_as_xyz
'x, y, z'
'-x+1/2, -y, z+1/2'
'x+1/2, -y+1/2, -z'
'-x, y+1/2, -z+1/2'

loop_
_atom_site_type_symbol
_atom_site_label
_atom_site_fract_x
_atom_site_fract_y
_atom_site_fract_z
_atom_site_U_iso_or_equiv
_atom_site_adp_type
_atom_site_calc_flag
_atom_site_refinement_flags
_atom_site_occupancy
C C1 0.1848(6) 0.2841(4) 0.1679(3) 0.0461(15) Uani d . 1
H H1A 0.2140 0.2778 0.1218 0.069 Uiso calc R 1
H H1B 0.1125 0.3085 0.1649 0.069 Uiso calc R 1
H H1C 0.1856 0.2184 0.1903 0.069 Uiso calc R 1
C C2 0.2504(5) 0.3581(3) 0.2091(3) 0.0320(11) Uani d . 1
C C3 0.3407(5) 0.4050(3) 0.1812(3) 0.0338(13) Uani d . 1
H H3 0.3645 0.3872 0.1369 0.041 Uiso calc R 1
C C4 0.3951(5) 0.4787(4) 0.2197(2) 0.0304(11) Uani d . 1
H H4 0.4525 0.5125 0.1992 0.037 Uiso calc R 1
C C5 0.2253(4) 0.3823(4) 0.2777(2) 0.0316(10) Uani d . 1
H H5 0.1666 0.3513 0.2987 0.038 Uiso calc R 1
C C6 0.2863(5) 0.4520(3) 0.3154(3) 0.0286(11) Uani d . 1
C C7 0.2724(5) 0.4692(3) 0.3914(2) 0.0278(11) Uani d . 1
C C8 0.2012(5) 0.4148(3) 0.4314(3) 0.0333(12) Uani d . 1
H H8 0.1543 0.3689 0.4105 0.040 Uiso calc R 1
C C9 0.1995(5) 0.4285(4) 0.5034(3) 0.0355(12) Uani d . 1
C C10 0.1245(6) 0.3676(4) 0.5485(3) 0.0529(16) Uani d . 1
H H10A 0.0820 0.3233 0.5197 0.079 Uiso calc R 1
H H10B 0.0785 0.4135 0.5736 0.079 Uiso calc R 1
H H10C 0.1650 0.3273 0.5808 0.079 Uiso calc R 1
C C11 0.2697(5) 0.4990(4) 0.5313(3) 0.0329(12) Uani d . 1
H H11 0.2725 0.5088 0.5792 0.039 Uiso calc R 1
C C12 0.3352(5) 0.5546(4) 0.4882(3) 0.0328(12) Uani d . 1
H H12 0.3796 0.6039 0.5080 0.039 Uiso calc R 1
C C13 0.5736(4) 0.5377(3) 0.3615(2) 0.0182(9) Uani d . 1
C C14 0.5925(5) 0.4774(4) 0.4166(3) 0.0341(12) Uani d . 1
H H14 0.5406 0.4716 0.4511 0.041 Uiso calc R 1
C C15 0.6874(5) 0.4234(4) 0.4238(3) 0.0426(14) Uani d . 1
H H15 0.6992 0.3818 0.4624 0.051 Uiso calc R 1
C C16 0.7637(6) 0.4329(4) 0.3725(3) 0.0466(15) Uani d . 1
H H16 0.8275 0.3966 0.3758 0.056 Uiso calc R 1
C C17 0.7454(5) 0.4959(4) 0.3164(3) 0.0418(14) Uani d . 1
H H17 0.7972 0.5037 0.2820 0.050 Uiso calc R 1
C C18 0.6484(5) 0.5480(3) 0.3118(3) 0.0321(12) Uani d . 1
C C19 0.6201(4) 0.6180(3) 0.2552(2) 0.0279(10) Uani d D 1
C C20 0.6786(4) 0.6309(4) 0.1943(3) 0.0356(11) Uani d . 1
H H20 0.7420 0.5947 0.1878 0.043 Uiso calc R 1
C C21 0.6428(5) 0.6974(4) 0.1434(3) 0.0387(13) Uani d . 1
H H21 0.6801 0.7030 0.1017 0.046 Uiso calc R 1
C C22 0.5525(5) 0.7551(3) 0.1539(3) 0.0349(12) Uani d . 1
H H22 0.5308 0.8013 0.1198 0.042 Uiso calc R 1
C C23 0.4933(5) 0.7456(3) 0.2146(3) 0.0334(12) Uani d . 1
H H23 0.4331 0.7864 0.2212 0.040 Uiso calc R 1
C C24 0.5684(5) 0.7350(3) 0.4616(2) 0.0347(11) Uani d . 1
H H24 0.6222 0.6863 0.4569 0.042 Uiso calc R 1
C C25 0.5753(6) 0.8112(4) 0.5126(3) 0.0447(14) Uani d . 1
H H25 0.6333 0.8112 0.5429 0.054 Uiso calc R 1
C C26 0.4980(6) 0.8867(4) 0.5192(3) 0.0516(16) Uani d . 1
H H26 0.5039 0.9366 0.5535 0.062 Uiso calc R 1
C C27 0.4131(5) 0.8868(4) 0.4746(3) 0.0464(14) Uani d . 1
H H27 0.3616 0.9380 0.4781 0.056 Uiso calc R 1
C C28 0.4024(5) 0.8114(3) 0.4238(3) 0.0318(12) Uani d . 1
C C29 0.3096(5) 0.8056(3) 0.3772(3) 0.0322(12) Uani d . 1
C C30 0.2232(5) 0.8739(4) 0.3743(3) 0.0388(12) Uani d . 1
H H30 0.2226 0.9311 0.4032 0.047 Uiso calc R 1
C C31 0.1400(5) 0.8576(4) 0.3299(3) 0.0436(14) Uani d . 1
H H31 0.0824 0.9027 0.3288 0.052 Uiso calc R 1
C C32 0.1422(5) 0.7725(4) 0.2858(3) 0.0388(13) Uani d . 1
H H32 0.0868 0.7600 0.2546 0.047 Uiso calc R 1
C C33 0.2283(5) 0.7078(4) 0.2899(3) 0.0346(12) Uani d D 1
H H33 0.2297 0.6513 0.2605 0.042 Uiso calc R 1
C C34 0.3108(4) 0.7211(3) 0.33388(19) 0.0153(8) Uani d D 1
N N1 0.4759(5) 0.7335(3) 0.4164(2) 0.0429(12) Uani d . 1
N N2 0.5231(4) 0.6748(3) 0.2667(2) 0.0422(12) Uani d D 1
N N3 0.3680(4) 0.5028(3) 0.28533(19) 0.0248(9) Uani d . 1
N N4 0.3385(4) 0.5413(3) 0.4192(2) 0.0288(10) Uani d . 1
F F1 0.4993(4) 0.4697(2) 0.59377(19) 0.0600(10) Uani d . 1
F F2 0.6177(3) 0.3393(3) 0.5834(2) 0.0649(11) Uani d . 1
F F3 0.5000(4) 0.2318(2) 0.6330(2) 0.0630(11) Uani d . 1
F F4 0.3804(3) 0.3588(2) 0.64277(18) 0.0543(9) Uani d . 1
F F5 0.4532(3) 0.3242(2) 0.53746(18) 0.0540(9) Uani d . 1
F F6 0.5454(3) 0.3770(3) 0.68888(18) 0.0674(10) Uani d . 1
P P1 0.49880(14) 0.35010(11) 0.61308(8) 0.0411(4) Uani d . 1
Ir Ir1 0.436483(15) 0.622344(12) 0.347270(9) 0.02485(6) Uani d . 1

loop_
_atom_site_aniso_label
_atom_site_aniso_U_11
_atom_site_aniso_U_22
_atom_site_aniso_U_33
_atom_site_aniso_U_12
_atom_site_aniso_U_13
_atom_site_aniso_U_23
C1 0.049(4) 0.042(3) 0.047(4) -0.007(3) -0.006(3) -0.008(2)
C2 0.039(3) 0.023(2) 0.035(3) 0.004(2) -0.010(2) -0.0002(19)
C3 0.044(4) 0.028(2) 0.029(2) 0.005(2) -0.001(2) -0.0014(19)
C4 0.033(3) 0.033(2) 0.025(2) 0.006(2) 0.004(2) 0.000(2)
C5 0.034(3) 0.026(2) 0.035(2) -0.002(2) 0.003(2) 0.003(2)
C6 0.033(3) 0.022(2) 0.030(3) 0.002(2) 0.001(2) 0.0015(18)
C7 0.034(3) 0.023(2) 0.027(2) 0.004(2) -0.001(2) -0.0007(19)
C8 0.035(3) 0.029(2) 0.036(3) -0.003(2) 0.009(3) -0.0042(19)
C9 0.040(3) 0.035(2) 0.031(3) -0.002(2) 0.008(3) 0.006(2)
C10 0.064(4) 0.054(3) 0.041(3) -0.015(4) 0.016(3) -0.001(3)
C11 0.037(3) 0.036(3) 0.027(3) 0.007(2) 0.006(2) 0.000(2)
C12 0.035(3) 0.031(2) 0.032(3) 0.005(2) -0.001(2) -0.003(2)
C13 0.021(2) 0.0129(16) 0.021(2) -0.0011(17) -0.0028(19) 0.0044(14)
C14 0.033(3) 0.037(3) 0.033(3) 0.001(2) 0.000(2) 0.000(2)
C15 0.045(4) 0.035(3) 0.048(3) 0.009(3) -0.007(3) 0.010(2)
C16 0.039(4) 0.049(3) 0.052(4) 0.014(3) 0.002(3) 0.006(3)
C17 0.027(3) 0.039(3) 0.059(4) 0.007(2) 0.008(3) -0.001(3)
C18 0.034(3) 0.021(2) 0.041(3) -0.002(2) 0.000(2) -0.005(2)
C19 0.027(3) 0.026(2) 0.031(2) 0.001(2) 0.001(2) -0.003(2)
C20 0.029(3) 0.034(2) 0.044(3) -0.002(3) 0.002(2) -0.002(2)
C21 0.042(3) 0.044(3) 0.031(3) -0.011(2) 0.005(3) -0.001(2)
C22 0.042(3) 0.032(2) 0.031(2) -0.011(2) -0.001(3) 0.003(2)
C23 0.039(3) 0.025(2) 0.036(3) -0.003(2) -0.003(3) 0.002(2)
C24 0.037(3) 0.035(2) 0.032(2) -0.007(3) 0.002(3) 0.004(2)
C25 0.047(4) 0.047(3) 0.040(3) -0.013(3) -0.009(3) -0.003(2)
C26 0.065(4) 0.043(3) 0.047(3) -0.007(3) -0.005(3) -0.018(3)
C27 0.051(4) 0.038(3) 0.050(3) -0.003(3) 0.004(3) -0.013(3)
C28 0.037(3) 0.020(2) 0.038(3) -0.005(2) 0.002(2) -0.0036(19)
C29 0.035(3) 0.029(2) 0.033(3) -0.002(2) 0.006(3) 0.002(2)
C30 0.041(3) 0.027(2) 0.049(3) 0.004(3) 0.006(3) -0.005(2)
C31 0.044(3) 0.034(3) 0.053(3) 0.013(2) 0.001(3) -0.002(2)
C32 0.033(3) 0.043(3) 0.041(3) 0.003(3) -0.005(3) 0.001(2)
C33 0.040(3) 0.029(2) 0.034(3) 0.002(2) 0.006(3) -0.003(2)
C34 0.017(2) 0.0129(16) 0.016(2) 0.0023(16) -0.0015(18) 0.0001(14)
N1 0.040(3) 0.048(3) 0.040(3) -0.011(2) 0.001(2) 0.001(2)
N2 0.046(3) 0.045(2) 0.036(3) -0.005(2) 0.005(2) 0.005(2)
N3 0.030(2) 0.0235(18) 0.0209(19) 0.0058(17) -0.0023(18) -0.0002(15)
N4 0.032(3) 0.028(2) 0.027(2) 0.0002(18) 0.0017(19) 0.0008(17)
F1 0.069(3) 0.0475(18) 0.063(2) -0.014(2) -0.014(2) 0.0061(17)
F2 0.040(2) 0.092(3) 0.063(2) -0.003(2) 0.001(2) 0.022(2)
F3 0.060(3) 0.0452(18) 0.084(3) 0.0122(19) 0.008(2) 0.0185(18)
F4 0.042(2) 0.0624(19) 0.059(2) 0.0111(17) 0.0087(18) 0.0111(18)
F5 0.058(3) 0.0576(18) 0.0465(19) 0.0029(18) -0.0040(19) -0.0062(16)
F6 0.065(3) 0.098(3) 0.0390(18) 0.005(3) -0.0112(18) 0.005(2)
P1 0.0371(9) 0.0471(9) 0.0390(8) 0.0008(7) -0.0013(7) 0.0073(6)
Ir1 0.02670(10) 0.02314(9) 0.02473(9) -0.00017(8) 0.00159(8) 0.00069(7)

loop_
_atom_type_symbol
_atom_type_description
_atom_type_scat_dispersion_real
_atom_type_scat_dispersion_imag
_atom_type_scat_source
C C 0.0033 0.0016 'International Tables Vol C Tables 4.2.6.8 and 6.1.1.4'
H H 0.0000 0.0000 'International Tables Vol C Tables 4.2.6.8 and 6.1.1.4'
N N 0.0061 0.0033 'International Tables Vol C Tables 4.2.6.8 and 6.1.1.4'
F F 0.0171 0.0103 'International Tables Vol C Tables 4.2.6.8 and 6.1.1.4'
P P 0.1023 0.0942 'International Tables Vol C Tables 4.2.6.8 and 6.1.1.4'
Ir Ir -1.4442 7.9887 'International Tables Vol C Tables 4.2.6.8 and 6.1.1.4'

loop_
_geom_angle_atom_site_label_1
_geom_angle_atom_site_label_2
_geom_angle_atom_site_label_3
_geom_angle
C2 C1 H1A 109.5
C2 C1 H1B 109.5
H1A C1 H1B 109.5
C2 C1 H1C 109.5
H1A C1 H1C 109.5
H1B C1 H1C 109.5
C5 C2 C3 116.7(5)
C5 C2 C1 121.6(5)
C3 C2 C1 121.8(5)
C4 C3 C2 119.8(5)
C4 C3 H3 120.1
C2 C3 H3 120.1
N3 C4 C3 122.5(5)
N3 C4 H4 118.7
C3 C4 H4 118.7
C2 C5 C6 121.1(5)
C2 C5 H5 119.4
C6 C5 H5 119.4
N3 C6 C5 121.0(4)
N3 C6 C7 115.8(4)
C5 C6 C7 123.0(5)
N4 C7 C8 122.0(4)
N4 C7 C6 114.7(5)
C8 C7 C6 123.2(5)
C7 C8 C9 120.0(5)
C7 C8 H8 120.0
C9 C8 H8 120.0
C11 C9 C8 117.4(5)
C11 C9 C10 121.7(5)
C8 C9 C10 120.9(5)
C9 C10 H10A 109.5
C9 C10 H10B 109.5
H10A C10 H10B 109.5
C9 C10 H10C 109.5
H10A C10 H10C 109.5
H10B C10 H10C 109.5
C12 C11 C9 119.9(5)
C12 C11 H11 120.1
C9 C11 H11 120.1
N4 C12 C11 123.2(5)
N4 C12 H12 118.4
C11 C12 H12 118.4
C14 C13 C18 119.8(5)
C14 C13 Ir1 124.6(4)
C18 C13 Ir1 115.6(3)
C13 C14 C15 121.9(5)
C13 C14 H14 119.1
C15 C14 H14 119.1
C16 C15 C14 118.4(5)
C16 C15 H15 120.8
C14 C15 H15 120.8
C17 C16 C15 120.0(6)
C17 C16 H16 120.0
C15 C16 H16 120.0
C16 C17 C18 119.1(6)
C16 C17 H17 120.4
C18 C17 H17 120.4
C13 C18 C17 120.8(5)
C13 C18 C19 115.0(5)
C17 C18 C19 124.2(5)
C20 C19 N2 120.7(4)
C20 C19 C18 125.0(5)
N2 C19 C18 114.3(4)
C21 C20 C19 120.0(5)
C21 C20 H20 120.0
C19 C20 H20 120.0
C22 C21 C20 120.5(5)
C22 C21 H21 119.7
C20 C21 H21 119.7
C21 C22 C23 120.9(5)
C21 C22 H22 119.6
C23 C22 H22 119.6
C22 C23 N2 120.9(5)
C22 C23 H23 119.6
N2 C23 H23 119.6
C25 C24 N1 118.6(6)
C25 C24 H24 120.7
N1 C24 H24 120.7
C26 C25 C24 121.8(6)
C26 C25 H25 119.1
C24 C25 H25 119.1
C27 C26 C25 119.1(5)
C27 C26 H26 120.5
C25 C26 H26 120.5
C26 C27 C28 120.9(6)
C26 C27 H27 119.6
C28 C27 H27 119.6
N1 C28 C27 122.1(6)
N1 C28 C29 115.2(4)
C27 C28 C29 122.6(5)
C34 C29 C30 119.5(5)
C34 C29 C28 113.6(5)
C30 C29 C28 126.9(5)
C31 C30 C29 120.9(5)
C31 C30 H30 119.5
C29 C30 H30 119.5
C30 C31 C32 119.2(6)
C30 C31 H31 120.4
C32 C31 H31 120.4
C33 C32 C31 118.1(6)
C33 C32 H32 121.0
C31 C32 H32 121.0
C34 C33 C32 124.1(5)
C34 C33 H33 118.0
C32 C33 H33 118.0
C33 C34 C29 118.2(5)
C33 C34 Ir1 125.9(3)
C29 C34 Ir1 115.8(4)
C28 N1 C24 117.4(4)
C28 N1 Ir1 115.7(4)
C24 N1 Ir1 126.7(4)
C23 N2 C19 116.9(5)
C23 N2 Ir1 128.7(4)
C19 N2 Ir1 113.4(3)
C4 N3 C6 118.6(4)
C4 N3 Ir1 126.3(4)
C6 N3 Ir1 115.1(3)
C12 N4 C7 117.4(4)
C12 N4 Ir1 126.6(4)
C7 N4 Ir1 116.0(3)
F4 P1 F3 89.6(2)
F4 P1 F5 90.5(2)
F3 P1 F5 90.9(2)
F4 P1 F2 179.1(2)
F3 P1 F2 89.5(2)
F5 P1 F2 89.4(2)
F4 P1 F1 91.0(2)
F3 P1 F1 179.0(3)
F5 P1 F1 89.86(19)
F2 P1 F1 90.0(2)
F4 P1 F6 89.8(2)
F3 P1 F6 89.5(2)
F5 P1 F6 179.4(3)
F2 P1 F6 90.3(2)
F1 P1 F6 89.7(2)
N2 Ir1 N1 97.43(19)
N2 Ir1 C34 95.89(17)
N1 Ir1 C34 79.54(19)
N2 Ir1 C13 80.55(18)
N1 Ir1 C13 95.43(19)
C34 Ir1 C13 173.47(15)
N2 Ir1 N4 168.43(17)
N1 Ir1 N4 94.09(17)
C34 Ir1 N4 87.28(16)
C13 Ir1 N4 97.28(16)
N2 Ir1 N3 92.06(17)
N1 Ir1 N3 169.34(19)
C34 Ir1 N3 94.71(15)
C13 Ir1 N3 90.90(15)
N4 Ir1 N3 76.57(15)

loop_
_geom_bond_atom_site_label_1
_geom_bond_atom_site_label_2
_geom_bond_distance
_geom_bond_publ_flag
C1 C2 1.495(7) ?
C1 H1A 0.9600 ?
C1 H1B 0.9600 ?
C1 H1C 0.9600 ?
C2 C5 1.390(7) ?
C2 C3 1.390(8) ?
C3 C4 1.390(7) ?
C3 H3 0.9300 ?
C4 N3 1.342(6) ?
C4 H4 0.9300 ?
C5 C6 1.391(7) ?
C5 H5 0.9300 ?
C6 N3 1.347(7) ?
C6 C7 1.486(7) ?
C7 N4 1.361(6) ?
C7 C8 1.373(7) ?
C8 C9 1.393(7) ?
C8 H8 0.9300 ?
C9 C11 1.380(8) ?
C9 C10 1.503(7) ?
C10 H10A 0.9600 ?
C10 H10B 0.9600 ?
C10 H10C 0.9600 ?
C11 C12 1.372(7) ?
C11 H11 0.9300 ?
C12 N4 1.337(6) ?
C12 H12 0.9300 ?
C13 C14 1.340(6) ?
C13 C18 1.342(7) ?
C13 Ir1 2.057(4) yes
C14 C15 1.386(8) ?
C14 H14 0.9300 ?
C15 C16 1.377(9) ?
C15 H15 0.9300 ?
C16 C17 1.374(8) ?
C16 H16 0.9300 ?
C17 C18 1.394(8) ?
C17 H17 0.9300 ?
C18 C19 1.463(7) ?
C19 C20 1.389(7) ?
C19 N2 1.438(6) ?
C20 C21 1.381(7) ?
C20 H20 0.9300 ?
C21 C22 1.372(8) ?
C21 H21 0.9300 ?
C22 C23 1.388(8) ?
C22 H22 0.9300 ?
C23 N2 1.411(6) ?
C23 H23 0.9300 ?
C24 C25 1.397(7) ?
C24 N1 1.447(7) ?
C24 H24 0.9300 ?
C25 C26 1.386(9) ?
C25 H25 0.9300 ?
C26 C27 1.364(9) ?
C26 H26 0.9300 ?
C27 C28 1.392(7) ?
C27 H27 0.9300 ?
C28 N1 1.378(8) ?
C28 C29 1.468(8) ?
C29 C34 1.380(6) ?
C29 C30 1.402(8) ?
C30 C31 1.362(9) ?
C30 H30 0.9300 ?
C31 C32 1.396(7) ?
C31 H31 0.9300 ?
C32 C33 1.369(8) ?
C32 H32 0.9300 ?
C33 C34 1.344(6) ?
C33 H33 0.9300 ?
C34 Ir1 2.049(4) yes
N1 Ir1 2.026(5) yes
N2 Ir1 2.009(5) yes
N3 Ir1 2.140(4) yes
N4 Ir1 2.127(4) yes
F1 P1 1.604(4) ?
F2 P1 1.599(4) ?
F3 P1 1.590(3) ?
F4 P1 1.590(4) ?
F5 P1 1.596(4) ?
F6 P1 1.607(4) ?

loop_
_geom_torsion_atom_site_label_1
_geom_torsion_atom_site_label_2
_geom_torsion_atom_site_label_3
_geom_torsion_atom_site_label_4
_geom_torsion
C5 C2 C3 C4 -5.4(7)
C1 C2 C3 C4 175.6(5)
C2 C3 C4 N3 4.1(8)
C3 C2 C5 C6 1.6(7)
C1 C2 C5 C6 -179.4(5)
C2 C5 C6 N3 3.9(7)
C2 C5 C6 C7 -171.0(5)
N3 C6 C7 N4 5.6(6)
C5 C6 C7 N4 -179.3(4)
N3 C6 C7 C8 -172.3(5)
C5 C6 C7 C8 2.8(8)
N4 C7 C8 C9 -3.7(8)
C6 C7 C8 C9 174.1(5)
C7 C8 C9 C11 1.1(8)
C7 C8 C9 C10 -178.2(5)
C8 C9 C11 C12 2.0(8)
C10 C9 C11 C12 -178.6(5)
C9 C11 C12 N4 -2.9(8)
C18 C13 C14 C15 -0.9(7)
Ir1 C13 C14 C15 -179.0(4)
C13 C14 C15 C16 0.1(9)
C14 C15 C16 C17 1.0(9)
C15 C16 C17 C18 -1.3(9)
C14 C13 C18 C17 0.6(7)
Ir1 C13 C18 C17 178.9(4)
C14 C13 C18 C19 -178.3(4)
Ir1 C13 C18 C19 -0.1(5)
C16 C17 C18 C13 0.4(8)
C16 C17 C18 C19 179.3(5)
C13 C18 C19 C20 -171.6(5)
C17 C18 C19 C20 9.5(8)
C13 C18 C19 N2 7.9(6)
C17 C18 C19 N2 -171.0(5)
N2 C19 C20 C21 -1.2(7)
C18 C19 C20 C21 178.3(5)
C19 C20 C21 C22 3.4(8)
C20 C21 C22 C23 -2.2(8)
C21 C22 C23 N2 -1.3(8)
N1 C24 C25 C26 -2.2(8)
C24 C25 C26 C27 -0.2(9)
C25 C26 C27 C28 1.2(9)
C26 C27 C28 N1 0.3(9)
C26 C27 C28 C29 176.8(5)
N1 C28 C29 C34 0.9(7)
C27 C28 C29 C34 -175.7(5)
N1 C28 C29 C30 179.4(5)
C27 C28 C29 C30 2.8(8)
C34 C29 C30 C31 0.6(8)
C28 C29 C30 C31 -177.8(5)
C29 C30 C31 C32 -1.1(9)
C30 C31 C32 C33 0.7(8)
C31 C32 C33 C34 0.2(9)
C32 C33 C34 C29 -0.7(8)
C32 C33 C34 Ir1 175.5(4)
C30 C29 C34 C33 0.3(7)
C28 C29 C34 C33 178.9(4)
C30 C29 C34 Ir1 -176.3(4)
C28 C29 C34 Ir1 2.3(5)
C27 C28 N1 C24 -2.7(8)
C29 C28 N1 C24 -179.4(4)
C27 C28 N1 Ir1 172.9(4)
C29 C28 N1 Ir1 -3.8(6)
C25 C24 N1 C28 3.6(7)
C25 C24 N1 Ir1 -171.5(4)
C22 C23 N2 C19 3.4(7)
C22 C23 N2 Ir1 -164.5(4)
C20 C19 N2 C23 -2.1(7)
C18 C19 N2 C23 178.4(4)
C20 C19 N2 Ir1 167.5(4)
C18 C19 N2 Ir1 -12.0(5)
C3 C4 N3 C6 1.4(7)
C3 C4 N3 Ir1 -174.7(4)
C5 C6 N3 C4 -5.4(7)
C7 C6 N3 C4 169.9(4)
C5 C6 N3 Ir1 171.2(4)
C7 C6 N3 Ir1 -13.5(5)
C11 C12 N4 C7 0.4(8)
C11 C12 N4 Ir1 -179.9(4)
C8 C7 N4 C12 2.9(7)
C6 C7 N4 C12 -175.1(4)
C8 C7 N4 Ir1 -176.8(4)
C6 C7 N4 Ir1 5.3(5)
C23 N2 Ir1 N1 -88.4(5)
C19 N2 Ir1 N1 103.5(4)
C23 N2 Ir1 C34 -8.2(4)
C19 N2 Ir1 C34 -176.3(3)
C23 N2 Ir1 C13 177.3(5)
C19 N2 Ir1 C13 9.2(3)
C23 N2 Ir1 N4 97.3(10)
C19 N2 Ir1 N4 -70.9(11)
C23 N2 Ir1 N3 86.8(4)
C19 N2 Ir1 N3 -81.4(3)
C28 N1 Ir1 N2 98.5(4)
C24 N1 Ir1 N2 -86.4(4)
C28 N1 Ir1 C34 3.9(4)
C24 N1 Ir1 C34 179.0(4)
C28 N1 Ir1 C13 179.6(4)
C24 N1 Ir1 C13 -5.2(4)
C28 N1 Ir1 N4 -82.6(4)
C24 N1 Ir1 N4 92.5(4)
C28 N1 Ir1 N3 -54.2(11)
C24 N1 Ir1 N3 120.9(9)
C33 C34 Ir1 N2 83.9(4)
C29 C34 Ir1 N2 -99.8(4)
C33 C34 Ir1 N1 -179.6(4)
C29 C34 Ir1 N1 -3.4(4)
C33 C34 Ir1 N4 -85.0(4)
C29 C34 Ir1 N4 91.3(4)
C33 C34 Ir1 N3 -8.7(4)
C29 C34 Ir1 N3 167.6(3)
C14 C13 Ir1 N2 173.0(4)
C18 C13 Ir1 N2 -5.1(3)
C14 C13 Ir1 N1 76.4(4)
C18 C13 Ir1 N1 -101.8(3)
C14 C13 Ir1 N4 -18.5(4)
C18 C13 Ir1 N4 163.4(3)
C14 C13 Ir1 N3 -95.1(4)
C18 C13 Ir1 N3 86.8(3)
C12 N4 Ir1 N2 160.3(8)
C7 N4 Ir1 N2 -20.1(11)
C12 N4 Ir1 N1 -14.1(5)
C7 N4 Ir1 N1 165.5(4)
C12 N4 Ir1 C34 -93.4(4)
C7 N4 Ir1 C34 86.2(4)
C12 N4 Ir1 C13 81.9(4)
C7 N4 Ir1 C13 -98.5(4)
C12 N4 Ir1 N3 171.1(4)
C7 N4 Ir1 N3 -9.3(4)
C4 N3 Ir1 N2 6.5(4)
C6 N3 Ir1 N2 -169.8(3)
C4 N3 Ir1 N1 159.4(9)
C6 N3 Ir1 N1 -16.9(11)
C4 N3 Ir1 C34 102.5(4)
C6 N3 Ir1 C34 -73.7(3)
C4 N3 Ir1 C13 -74.1(4)
C6 N3 Ir1 C13 109.6(3)
C4 N3 Ir1 N4 -171.4(4)
C6 N3 Ir1 N4 12.3(3)
